data_4309652
loop_
_publ_author_name
'Albert Figuerola'
'Joan Ribas'
'Miquel Llunell'
'David Casanova'
'Miguel Maestro'
'Santiago Alvarez'
'Carmen Diaz'

_publ_section_title
;
Magnetic Properties of Cyano-Bridged Ln3+-M3+ Complexes. Part I:
Trinuclear Complexes (Ln3+= La, Ce, Pr, Nd, Sm; M3+= FeLS, Co) with bpy as
Blocking Ligand
;
_journal_name_full 'Inorganic Chemistry'
_journal_page_first 6939
_journal_page_last 6948
_journal_paper_doi 10.1021/ic050648i
_journal_volume 44
_journal_year 2005
_chemical_formula_moiety 'C46 H48 N14 O8 Fe La2, 1(C6 N6 Fe), 8(H2 O)'
_chemical_formula_sum 'C52 H64 Fe2 La2 N20 O16'
_chemical_formula_weight 1614.75
_chemical_name_systematic
; 
 ? 
;
_space_group_IT_number 2
_symmetry_cell_setting triclinic
_symmetry_space_group_name_Hall '-P 1'
_symmetry_space_group_name_H-M 'P -1'
_atom_sites_solution_hydrogens geom
_atom_sites_solution_primary direct
_atom_sites_solution_secondary difmap
_audit_creation_method SHELXL-97
_cell_angle_alpha 87.1950(10)
_cell_angle_beta 87.7010(10)
_cell_angle_gamma 66.5310(10)
_cell_formula_units_Z 1
_cell_length_a 10.2122(4)
_cell_length_b 11.4899(4)
_cell_length_c 15.7032(6)
_cell_measurement_temperature 298(2)
_cell_volume 1687.69(11)
_computing_cell_refinement 'Bruker SAINT'
_computing_data_collection 'Bruker SMART'
_computing_data_reduction 'Bruker SHELXTL'
_computing_molecular_graphics 'Bruker SHELXTL'
_computing_publication_material 'Bruker SHELXTL'
_computing_structure_refinement 'SHELXL-97 (Sheldrick, 1997)'
_computing_structure_solution 'SHELXS-97 (Sheldrick, 1990)'
_diffrn_ambient_temperature 298(2)
_diffrn_measured_fraction_theta_full 0.911
_diffrn_measured_fraction_theta_max 0.911
_diffrn_measurement_device_type 'CCD area detector'
_diffrn_measurement_method 'phi and omega scans'
_diffrn_radiation_monochromator graphite
_diffrn_radiation_source 'fine-focus sealed tube'
_diffrn_radiation_type MoK\a
_diffrn_radiation_wavelength 0.71073
_diffrn_reflns_av_R_equivalents 0.0133
_diffrn_reflns_av_sigmaI/netI 0.0232
_diffrn_reflns_limit_h_max 8
_diffrn_reflns_limit_h_min -13
_diffrn_reflns_limit_k_max 12
_diffrn_reflns_limit_k_min -15
_diffrn_reflns_limit_l_max 20
_diffrn_reflns_limit_l_min -20
_diffrn_reflns_number 10869
_diffrn_reflns_theta_full 28.30
_diffrn_reflns_theta_max 28.30
_diffrn_reflns_theta_min 1.93
_exptl_absorpt_coefficient_mu 1.738
_exptl_absorpt_correction_T_max 0.6418
_exptl_absorpt_correction_T_min 0.4770
_exptl_absorpt_correction_type Semi-empirical
_exptl_absorpt_process_details Sadabs
_exptl_crystal_colour Yellow
_exptl_crystal_density_diffrn 1.589
_exptl_crystal_density_method 'not measured'
_exptl_crystal_description Block
_exptl_crystal_F_000 810
_exptl_crystal_size_max 0.50
_exptl_crystal_size_mid 0.50
_exptl_crystal_size_min 0.28
_refine_diff_density_max 0.824
_refine_diff_density_min -0.796
_refine_diff_density_rms 0.058
_refine_ls_extinction_method none
_refine_ls_goodness_of_fit_ref 1.037
_refine_ls_hydrogen_treatment mixed
_refine_ls_matrix_type full
_refine_ls_number_parameters 418
_refine_ls_number_reflns 7652
_refine_ls_number_restraints 0
_refine_ls_restrained_S_all 1.037
_refine_ls_R_factor_all 0.0232
_refine_ls_R_factor_gt 0.0211
_refine_ls_shift/su_max 0.002
_refine_ls_shift/su_mean 0.000
_refine_ls_structure_factor_coef Fsqd
_refine_ls_weighting_details 'calc w=1/[\s^2^(Fo^2^)+(0.0308P)^2^+0.6170P] where P=(Fo^2^+2Fc^2^)/3'
_refine_ls_weighting_scheme calc
_refine_ls_wR_factor_gt 0.0563
_refine_ls_wR_factor_ref 0.0574
_reflns_number_gt 7159
_reflns_number_total 7652
_reflns_threshold_expression >2sigma(I)
_cod_data_source_file ic050648isi20050427_114851_1.cif
_cod_data_source_block complex1
_cod_depositor_comments
;
The following automatic conversions were performed:
'_symmetry_cell_setting' value 'Triclinic' changed to 'triclinic'
according to '/home/saulius/struct/CIF-dictionaries/cif_core.dic'
dictionary named 'cif_core.dic' version 2.4.1 from 2010-06-29.

Automatic conversion script
Id: cif_fix_enum 1527 2010-12-29 10:47:43Z saulius 
;
_cod_database_code 4309652

loop_
_symmetry_equiv_pos_as_xyz
'x, y, z'
'-x, -y, -z'

loop_
_atom_site_label
_atom_site_type_symbol
_atom_site_fract_x
_atom_site_fract_y
_atom_site_fract_z
_atom_site_U_iso_or_equiv
_atom_site_adp_type
_atom_site_occupancy
_atom_site_symmetry_multiplicity
_atom_site_calc_flag
_atom_site_refinement_flags
_atom_site_disorder_assembly
_atom_site_disorder_group
La1 La 0.616216(10) 0.777632(9) 0.242793(6) 0.02672(4) Uani 1 1 d . . .
Fe1 Fe 1.0000 0.5000 0.5000 0.02804(8) Uani 1 2 d S . .
Fe2 Fe 0.0000 1.0000 0.0000 0.02974(8) Uani 1 2 d S . .
O1 O 0.57788(16) 0.57804(14) 0.26970(10) 0.0434(3) Uani 1 1 d . . .
H1A H 0.4952 0.5759 0.2536 0.052 Uiso 1 1 d R . .
H1B H 0.6387 0.5118 0.2710 0.052 Uiso 1 1 d R . .
O2 O 0.82626(17) 0.84189(16) 0.22753(11) 0.0509(4) Uani 1 1 d . . .
H2A H 0.8564 0.8437 0.2749 0.061 Uiso 1 1 calc R . .
H2B H 0.8973 0.8150 0.1895 0.061 Uiso 1 1 d R . .
O3 O 0.54944(18) 0.94935(16) 0.12029(10) 0.0466(4) Uani 1 1 d . . .
H3A H 0.5993 0.9532 0.0789 0.056 Uiso 1 1 d R . .
H3B H 0.4582 0.9914 0.1001 0.056 Uiso 1 1 d R . .
O4 O 0.34859(16) 0.85596(16) 0.21945(10) 0.0451(4) Uani 1 1 d . . .
H4A H 0.2863 0.9191 0.2373 0.054 Uiso 1 1 d R . .
H4B H 0.3024 0.8004 0.2147 0.054 Uiso 1 1 d R . .
N1 N 0.5977(2) 0.67832(17) 0.09022(11) 0.0424(4) Uani 1 1 d . . .
N2 N 0.85004(18) 0.58573(17) 0.17328(11) 0.0366(4) Uani 1 1 d . . .
N3 N 0.4539(2) 0.82571(19) 0.39161(11) 0.0423(4) Uani 1 1 d . . .
N4 N 0.5240(2) 1.00734(17) 0.31206(12) 0.0455(4) Uani 1 1 d . . .
N5 N 0.7704(2) 0.67341(19) 0.37634(11) 0.0430(4) Uani 1 1 d . . .
N6 N 1.0293(2) 0.2704(2) 0.39452(14) 0.0532(5) Uani 1 1 d . . .
N7 N 1.2048(2) 0.5696(2) 0.38023(14) 0.0573(5) Uani 1 1 d . . .
N8 N 0.1008(3) 0.7544(2) 0.11157(14) 0.0604(6) Uani 1 1 d . . .
N9 N 0.2720(2) 1.0481(2) 0.02883(15) 0.0534(5) Uani 1 1 d . . .
N10 N -0.1323(2) 1.1481(2) 0.16234(13) 0.0530(5) Uani 1 1 d . . .
C1 C 0.4783(3) 0.7318(2) 0.04542(15) 0.0542(6) Uani 1 1 d . . .
H1C H 0.4023 0.7992 0.0690 0.065 Uiso 1 1 calc R . .
C2 C 0.4609(3) 0.6934(3) -0.03361(17) 0.0627(7) Uani 1 1 d . . .
H2C H 0.3762 0.7343 -0.0628 0.075 Uiso 1 1 calc R . .
C3 C 0.5719(3) 0.5934(3) -0.06783(17) 0.0668(8) Uani 1 1 d . . .
H3C H 0.5638 0.5644 -0.1208 0.080 Uiso 1 1 calc R . .
C4 C 0.6959(3) 0.5359(3) -0.02291(15) 0.0540(6) Uani 1 1 d . . .
H4C H 0.7725 0.4682 -0.0457 0.065 Uiso 1 1 calc R . .
C5 C 0.7063(2) 0.5794(2) 0.05639(13) 0.0368(4) Uani 1 1 d . . .
C6 C 0.8391(2) 0.52129(19) 0.10626(13) 0.0352(4) Uani 1 1 d . . .
C7 C 0.9479(3) 0.4066(2) 0.08462(16) 0.0478(5) Uani 1 1 d . . .
H7A H 0.9383 0.3636 0.0382 0.057 Uiso 1 1 calc R . .
C8 C 1.0699(3) 0.3567(2) 0.13195(18) 0.0540(6) Uani 1 1 d . . .
H8A H 1.1422 0.2792 0.1187 0.065 Uiso 1 1 calc R . .
C9 C 1.0826(2) 0.4230(2) 0.19847(16) 0.0507(6) Uani 1 1 d . . .
H9A H 1.1646 0.3923 0.2308 0.061 Uiso 1 1 calc R . .
C10 C 0.9712(2) 0.5367(2) 0.21692(14) 0.0439(5) Uani 1 1 d . . .
H10A H 0.9810 0.5817 0.2622 0.053 Uiso 1 1 calc R . .
C11 C 0.4176(3) 0.7353(3) 0.42866(16) 0.0575(7) Uani 1 1 d . . .
H11A H 0.4640 0.6528 0.4103 0.069 Uiso 1 1 calc R . .
C12 C 0.3140(4) 0.7581(4) 0.49333(18) 0.0725(9) Uani 1 1 d . . .
H12A H 0.2919 0.6925 0.5176 0.087 Uiso 1 1 calc R . .
C13 C 0.2460(3) 0.8785(4) 0.52005(18) 0.0759(10) Uani 1 1 d . . .
H13A H 0.1751 0.8969 0.5624 0.091 Uiso 1 1 calc R . .
C14 C 0.2827(3) 0.9730(3) 0.48404(16) 0.0628(8) Uani 1 1 d . . .
H14A H 0.2372 1.0556 0.5023 0.075 Uiso 1 1 calc R . .
C15 C 0.3881(2) 0.9447(2) 0.42007(13) 0.0428(5) Uani 1 1 d . . .
C16 C 0.4329(2) 1.0419(2) 0.37959(15) 0.0440(5) Uani 1 1 d . . .
C17 C 0.3853(3) 1.1639(3) 0.4102(2) 0.0656(8) Uani 1 1 d . . .
H17A H 0.3241 1.1859 0.4576 0.079 Uiso 1 1 calc R . .
C18 C 0.4289(3) 1.2516(3) 0.3703(3) 0.0789(11) Uani 1 1 d . . .
H18A H 0.3962 1.3337 0.3898 0.095 Uiso 1 1 calc R . .
C19 C 0.5207(4) 1.2171(3) 0.3018(2) 0.0735(9) Uani 1 1 d . . .
H19A H 0.5515 1.2752 0.2738 0.088 Uiso 1 1 calc R . .
C20 C 0.5671(3) 1.0944(2) 0.27481(19) 0.0614(7) Uani 1 1 d . . .
H20A H 0.6311 1.0708 0.2287 0.074 Uiso 1 1 calc R . .
C21 C 0.8510(2) 0.60970(19) 0.42530(12) 0.0335(4) Uani 1 1 d . . .
C22 C 1.0192(2) 0.3557(2) 0.43297(13) 0.0372(4) Uani 1 1 d . . .
C23 C 1.1321(2) 0.5402(2) 0.42550(13) 0.0373(4) Uani 1 1 d . . .
C24 C 0.0677(2) 0.8453(2) 0.06960(13) 0.0395(4) Uani 1 1 d . . .
C25 C 0.1715(2) 1.0286(2) 0.01818(13) 0.0372(4) Uani 1 1 d . . .
C26 C -0.0854(2) 1.0935(2) 0.10166(13) 0.0371(4) Uani 1 1 d . . .
O1S O 0.77308(19) 0.34359(16) 0.28678(12) 0.0567(4) Uani 1 1 d . . .
H1X H 0.8078 0.2878 0.2512 0.068 Uiso 1 1 d R . .
H1Y H 0.8530 0.3236 0.3184 0.068 Uiso 1 1 d R . .
O2S O 0.1055(2) 0.04634(17) 0.28909(13) 0.0649(5) Uani 1 1 d . . .
H2X H 0.0407 0.0819 0.2518 0.078 Uiso 1 1 d R . .
H2Y H 0.0923 0.1106 0.3202 0.078 Uiso 1 1 d R . .
O3S O 0.3095(2) 0.6225(2) 0.22799(12) 0.0698(6) Uani 1 1 d . . .
H3X H 0.3418 0.5500 0.2304 0.084 Uiso 1 1 d R . .
H3Y H 0.2426 0.6562 0.1895 0.084 Uiso 1 1 d R . .
O4S O -0.0170(2) 0.8687(2) 0.35419(15) 0.0789(6) Uani 1 1 d . . .
H4X H 0.0288 0.9157 0.3395 0.095 Uiso 1 1 d R . .
H4Y H 0.0558 0.7896 0.3738 0.095 Uiso 1 1 d R . .

loop_
_atom_site_aniso_label
_atom_site_aniso_U_11
_atom_site_aniso_U_22
_atom_site_aniso_U_33
_atom_site_aniso_U_23
_atom_site_aniso_U_13
_atom_site_aniso_U_12
La1 0.02644(6) 0.02753(6) 0.02469(6) -0.00318(4) -0.00110(4) -0.00884(4)
Fe1 0.02965(18) 0.02984(18) 0.02438(17) -0.00008(14) -0.00444(14) -0.01130(15)
Fe2 0.02829(18) 0.03137(19) 0.02782(17) -0.00251(14) -0.00001(14) -0.00991(15)
O1 0.0372(8) 0.0351(8) 0.0575(9) -0.0048(7) -0.0030(7) -0.0133(6)
O2 0.0435(9) 0.0611(10) 0.0556(10) -0.0067(8) 0.0068(7) -0.0288(8)
O3 0.0461(9) 0.0568(10) 0.0369(8) 0.0109(7) -0.0059(7) -0.0214(8)
O4 0.0321(7) 0.0540(9) 0.0455(8) -0.0102(7) -0.0010(6) -0.0121(7)
N1 0.0429(10) 0.0420(10) 0.0340(9) -0.0092(7) -0.0047(7) -0.0069(8)
N2 0.0323(8) 0.0405(9) 0.0341(8) -0.0070(7) 0.0021(7) -0.0110(7)
N3 0.0411(10) 0.0539(11) 0.0338(9) -0.0123(8) 0.0052(7) -0.0202(8)
N4 0.0558(12) 0.0364(10) 0.0441(10) -0.0110(8) 0.0023(9) -0.0174(9)
N5 0.0366(9) 0.0518(11) 0.0332(9) 0.0043(8) -0.0074(7) -0.0098(8)
N6 0.0573(12) 0.0460(11) 0.0551(12) -0.0131(9) -0.0119(10) -0.0172(10)
N7 0.0581(13) 0.0625(13) 0.0566(13) 0.0013(10) 0.0101(10) -0.0311(11)
N8 0.0740(15) 0.0448(12) 0.0492(12) 0.0064(10) 0.0046(11) -0.0113(11)
N9 0.0402(11) 0.0583(13) 0.0641(13) -0.0018(10) -0.0012(9) -0.0222(9)
N10 0.0554(12) 0.0577(12) 0.0424(10) -0.0160(9) 0.0048(9) -0.0176(10)
C1 0.0501(14) 0.0532(14) 0.0444(12) -0.0129(11) -0.0126(10) -0.0025(11)
C2 0.0577(16) 0.0708(18) 0.0480(14) -0.0121(13) -0.0191(12) -0.0103(13)
C3 0.0700(18) 0.0776(19) 0.0441(13) -0.0244(13) -0.0131(12) -0.0166(15)
C4 0.0536(14) 0.0566(15) 0.0440(12) -0.0216(11) -0.0003(11) -0.0114(12)
C5 0.0397(11) 0.0369(10) 0.0332(10) -0.0070(8) 0.0019(8) -0.0142(9)
C6 0.0364(10) 0.0353(10) 0.0339(9) -0.0058(8) 0.0052(8) -0.0142(8)
C7 0.0468(13) 0.0407(12) 0.0511(13) -0.0143(10) 0.0036(10) -0.0112(10)
C8 0.0427(13) 0.0403(12) 0.0655(15) -0.0105(11) 0.0047(11) -0.0018(10)
C9 0.0333(11) 0.0546(14) 0.0550(14) -0.0014(11) -0.0002(10) -0.0078(10)
C10 0.0350(11) 0.0527(13) 0.0402(11) -0.0079(9) 0.0002(9) -0.0130(9)
C11 0.0716(18) 0.0722(17) 0.0408(12) -0.0122(12) 0.0130(12) -0.0414(15)
C12 0.080(2) 0.115(3) 0.0430(14) -0.0105(16) 0.0139(14) -0.061(2)
C13 0.0548(17) 0.122(3) 0.0447(14) -0.0126(17) 0.0161(13) -0.0285(18)
C14 0.0449(14) 0.082(2) 0.0424(13) -0.0165(13) 0.0069(11) -0.0038(13)
C15 0.0317(10) 0.0575(13) 0.0321(10) -0.0123(9) -0.0045(8) -0.0086(9)
C16 0.0319(10) 0.0457(12) 0.0454(12) -0.0158(10) -0.0110(9) -0.0032(9)
C17 0.0424(13) 0.0580(16) 0.0819(19) -0.0378(15) -0.0085(13) -0.0002(12)
C18 0.0614(18) 0.0394(14) 0.127(3) -0.0325(17) -0.0238(19) -0.0050(13)
C19 0.079(2) 0.0416(14) 0.105(3) -0.0051(15) -0.0234(19) -0.0272(14)
C20 0.080(2) 0.0449(14) 0.0658(17) -0.0080(12) 0.0013(14) -0.0311(14)
C21 0.0329(9) 0.0371(10) 0.0297(9) -0.0033(8) 0.0006(8) -0.0130(8)
C22 0.0377(10) 0.0380(11) 0.0345(10) 0.0001(8) -0.0084(8) -0.0132(8)
C23 0.0381(10) 0.0374(10) 0.0357(10) -0.0006(8) -0.0015(8) -0.0141(9)
C24 0.0400(11) 0.0398(11) 0.0351(10) -0.0046(9) 0.0041(8) -0.0121(9)
C25 0.0335(10) 0.0391(11) 0.0363(10) -0.0014(8) 0.0008(8) -0.0119(8)
C26 0.0352(10) 0.0383(10) 0.0374(10) -0.0030(8) -0.0025(8) -0.0138(8)
O1S 0.0475(9) 0.0458(9) 0.0680(11) -0.0174(8) -0.0090(8) -0.0068(8)
O2S 0.0549(11) 0.0525(10) 0.0725(12) -0.0237(9) -0.0195(9) -0.0015(8)
O3S 0.0525(11) 0.1165(18) 0.0495(10) 0.0072(11) -0.0056(8) -0.0439(12)
O4S 0.0750(14) 0.0736(14) 0.0933(16) -0.0081(12) -0.0172(12) -0.0330(12)

loop_
_atom_type_symbol
_atom_type_description
_atom_type_scat_dispersion_real
_atom_type_scat_dispersion_imag
_atom_type_scat_source
C C 0.0033 0.0016 'International Tables Vol C Tables 4.2.6.8 and 6.1.1.4'
H H 0.0000 0.0000 'International Tables Vol C Tables 4.2.6.8 and 6.1.1.4'
N N 0.0061 0.0033 'International Tables Vol C Tables 4.2.6.8 and 6.1.1.4'
O O 0.0106 0.0060 'International Tables Vol C Tables 4.2.6.8 and 6.1.1.4'
Fe Fe 0.3463 0.8444 'International Tables Vol C Tables 4.2.6.8 and 6.1.1.4'
La La -0.2871 2.4523 'International Tables Vol C Tables 4.2.6.8 and 6.1.1.4'

loop_
_geom_angle_atom_site_label_1
_geom_angle_atom_site_label_2
_geom_angle_atom_site_label_3
_geom_angle
_geom_angle_site_symmetry_1
_geom_angle_site_symmetry_3
_geom_angle_publ_flag
O1 La1 O2 137.23(5) . . ?
O1 La1 O4 78.87(5) . . ?
O2 La1 O4 143.28(6) . . ?
O1 La1 O3 133.96(5) . . ?
O2 La1 O3 75.09(5) . . ?
O4 La1 O3 71.90(5) . . ?
O1 La1 N5 76.69(6) . . ?
O2 La1 N5 75.23(6) . . ?
O4 La1 N5 131.57(6) . . ?
O3 La1 N5 148.43(6) . . ?
O1 La1 N4 136.66(6) . . ?
O2 La1 N4 75.06(6) . . ?
O4 La1 N4 79.65(6) . . ?
O3 La1 N4 71.63(6) . . ?
N5 La1 N4 90.50(6) . . ?
O1 La1 N1 70.28(6) . . ?
O2 La1 N1 106.56(6) . . ?
O4 La1 N1 75.77(5) . . ?
O3 La1 N1 68.57(5) . . ?
N5 La1 N1 131.14(6) . . ?
N4 La1 N1 137.97(6) . . ?
O1 La1 N2 73.41(5) . . ?
O2 La1 N2 69.48(5) . . ?
O4 La1 N2 132.87(5) . . ?
O3 La1 N2 101.76(5) . . ?
N5 La1 N2 77.49(6) . . ?
N4 La1 N2 144.37(6) . . ?
N1 La1 N2 59.36(5) . . ?
O1 La1 N3 77.53(6) . . ?
O2 La1 N3 119.44(6) . . ?
O4 La1 N3 66.19(5) . . ?
O3 La1 N3 119.23(6) . . ?
N5 La1 N3 68.05(6) . . ?
N4 La1 N3 59.39(6) . . ?
N1 La1 N3 133.93(6) . . ?
N2 La1 N3 139.00(6) . . ?
C23 Fe1 C23 180.0 2_766 . ?
C23 Fe1 C21 93.19(8) 2_766 . ?
C23 Fe1 C21 86.81(8) . . ?
C23 Fe1 C21 86.81(8) 2_766 2_766 ?
C23 Fe1 C21 93.19(8) . 2_766 ?
C21 Fe1 C21 180.00(9) . 2_766 ?
C23 Fe1 C22 88.17(9) 2_766 . ?
C23 Fe1 C22 91.83(9) . . ?
C21 Fe1 C22 89.48(8) . . ?
C21 Fe1 C22 90.52(8) 2_766 . ?
C23 Fe1 C22 91.83(9) 2_766 2_766 ?
C23 Fe1 C22 88.17(9) . 2_766 ?
C21 Fe1 C22 90.52(8) . 2_766 ?
C21 Fe1 C22 89.48(8) 2_766 2_766 ?
C22 Fe1 C22 180.00(10) . 2_766 ?
C24 Fe2 C24 180.0 . 2_575 ?
C24 Fe2 C25 87.96(9) . 2_575 ?
C24 Fe2 C25 92.04(9) 2_575 2_575 ?
C24 Fe2 C25 92.04(9) . . ?
C24 Fe2 C25 87.96(9) 2_575 . ?
C25 Fe2 C25 180.00(12) 2_575 . ?
C24 Fe2 C26 91.08(9) . 2_575 ?
C24 Fe2 C26 88.92(9) 2_575 2_575 ?
C25 Fe2 C26 89.09(9) 2_575 2_575 ?
C25 Fe2 C26 90.91(9) . 2_575 ?
C24 Fe2 C26 88.92(9) . . ?
C24 Fe2 C26 91.08(9) 2_575 . ?
C25 Fe2 C26 90.91(9) 2_575 . ?
C25 Fe2 C26 89.09(9) . . ?
C26 Fe2 C26 180.00(12) 2_575 . ?
C1 N1 C5 117.66(18) . . ?
C1 N1 La1 119.53(14) . . ?
C5 N1 La1 122.77(13) . . ?
C10 N2 C6 117.48(18) . . ?
C10 N2 La1 119.10(13) . . ?
C6 N2 La1 121.93(13) . . ?
C11 N3 C15 117.8(2) . . ?
C11 N3 La1 119.77(15) . . ?
C15 N3 La1 121.35(15) . . ?
C20 N4 C16 118.0(2) . . ?
C20 N4 La1 117.93(16) . . ?
C16 N4 La1 123.99(16) . . ?
C21 N5 La1 167.48(17) . . ?
N1 C1 C2 124.1(2) . . ?
C3 C2 C1 118.0(2) . . ?
C2 C3 C4 119.2(2) . . ?
C3 C4 C5 119.8(2) . . ?
N1 C5 C4 121.2(2) . . ?
N1 C5 C6 117.28(17) . . ?
C4 C5 C6 121.45(19) . . ?
N2 C6 C7 121.3(2) . . ?
N2 C6 C5 116.87(17) . . ?
C7 C6 C5 121.82(19) . . ?
C8 C7 C6 120.0(2) . . ?
C9 C8 C7 118.8(2) . . ?
C8 C9 C10 118.7(2) . . ?
N2 C10 C9 123.7(2) . . ?
N3 C11 C12 123.5(3) . . ?
C13 C12 C11 118.3(3) . . ?
C12 C13 C14 119.5(3) . . ?
C13 C14 C15 119.9(3) . . ?
N3 C15 C14 121.0(3) . . ?
N3 C15 C16 116.68(19) . . ?
C14 C15 C16 122.3(2) . . ?
N4 C16 C17 121.0(3) . . ?
N4 C16 C15 117.19(19) . . ?
C17 C16 C15 121.8(2) . . ?
C18 C17 C16 119.9(3) . . ?
C19 C18 C17 119.3(3) . . ?
C18 C19 C20 118.7(3) . . ?
N4 C20 C19 123.1(3) . . ?
N5 C21 Fe1 174.85(18) . . ?
N6 C22 Fe1 178.9(2) . . ?
N7 C23 Fe1 176.6(2) . . ?
N8 C24 Fe2 176.5(2) . . ?
N9 C25 Fe2 178.7(2) . . ?
N10 C26 Fe2 178.2(2) . . ?

loop_
_geom_bond_atom_site_label_1
_geom_bond_atom_site_label_2
_geom_bond_distance
_geom_bond_site_symmetry_2
_geom_bond_publ_flag
La1 O1 2.4896(15) . ?
La1 O2 2.5311(16) . ?
La1 O4 2.5501(15) . ?
La1 O3 2.5924(15) . ?
La1 N5 2.6131(17) . ?
La1 N4 2.6935(18) . ?
La1 N1 2.7485(17) . ?
La1 N2 2.7546(17) . ?
La1 N3 2.7570(17) . ?
Fe1 C23 1.929(2) 2_766 ?
Fe1 C23 1.929(2) . ?
Fe1 C21 1.937(2) . ?
Fe1 C21 1.937(2) 2_766 ?
Fe1 C22 1.947(2) . ?
Fe1 C22 1.947(2) 2_766 ?
Fe2 C24 1.929(2) . ?
Fe2 C24 1.929(2) 2_575 ?
Fe2 C25 1.941(2) 2_575 ?
Fe2 C25 1.941(2) . ?
Fe2 C26 1.942(2) 2_575 ?
Fe2 C26 1.942(2) . ?
N1 C1 1.338(3) . ?
N1 C5 1.346(3) . ?
N2 C10 1.339(3) . ?
N2 C6 1.349(3) . ?
N3 C11 1.335(3) . ?
N3 C15 1.351(3) . ?
N4 C20 1.345(3) . ?
N4 C16 1.348(3) . ?
N5 C21 1.149(3) . ?
N6 C22 1.144(3) . ?
N7 C23 1.142(3) . ?
N8 C24 1.144(3) . ?
N9 C25 1.154(3) . ?
N10 C26 1.146(3) . ?
C1 C2 1.379(3) . ?
C2 C3 1.367(4) . ?
C3 C4 1.377(4) . ?
C4 C5 1.387(3) . ?
C5 C6 1.487(3) . ?
C6 C7 1.390(3) . ?
C7 C8 1.377(4) . ?
C8 C9 1.362(4) . ?
C9 C10 1.383(3) . ?
C11 C12 1.392(4) . ?
C12 C13 1.356(5) . ?
C13 C14 1.373(5) . ?
C14 C15 1.393(3) . ?
C15 C16 1.475(4) . ?
C16 C17 1.391(3) . ?
C17 C18 1.370(5) . ?
C18 C19 1.363(5) . ?
C19 C20 1.379(4) . ?

loop_
_geom_hbond_atom_site_label_D
_geom_hbond_atom_site_label_H
_geom_hbond_atom_site_label_A
_geom_hbond_distance_DH
_geom_hbond_distance_HA
_geom_hbond_distance_DA
_geom_hbond_angle_DHA
_geom_hbond_site_symmetry_A
O1 H1A O3S 0.90 1.81 2.683(2) 162.5 .
O1 H1B O1S 0.77 1.88 2.645(2) 172.0 .
O2 H2A O4S 0.82 1.94 2.706(3) 154.9 1_655
O2 H2B N8 0.89 2.24 3.116(3) 169.3 1_655
O3 H3A N9 0.82 2.10 2.916(3) 176.5 2_675
O3 H3B N9 0.92 2.10 2.997(3) 164.0 .
O4 H4A O2S 0.81 2.01 2.799(2) 165.2 1_565
O4 H4B O3S 0.94 2.02 2.861(3) 148.6 .
O1S H1X N10 0.83 2.06 2.889(3) 172.4 1_645
O1S H1Y N6 0.92 2.07 2.980(3) 176.3 .
O2S H2X N10 0.86 2.17 3.021(3) 171.4 1_545
O2S H2Y N6 0.87 2.09 2.948(3) 171.8 1_455
O3S H3Y N8 0.88 1.89 2.766(3) 170.5 .
O4S H4X O2S 0.86 2.07 2.916(3) 169.0 1_565
O4S H4Y N7 0.96 2.37 3.292(3) 159.4 1_455

loop_
_geom_torsion_atom_site_label_1
_geom_torsion_atom_site_label_2
_geom_torsion_atom_site_label_3
_geom_torsion_atom_site_label_4
_geom_torsion
_geom_torsion_site_symmetry_1
_geom_torsion_site_symmetry_2
_geom_torsion_site_symmetry_3
_geom_torsion_site_symmetry_4
_geom_torsion_publ_flag
O1 La1 N1 C1 104.5(2) . . . . ?
O2 La1 N1 C1 -120.5(2) . . . . ?
O4 La1 N1 C1 21.47(19) . . . . ?
O3 La1 N1 C1 -54.4(2) . . . . ?
N5 La1 N1 C1 154.89(19) . . . . ?
N4 La1 N1 C1 -34.6(2) . . . . ?
N2 La1 N1 C1 -173.5(2) . . . . ?
N3 La1 N1 C1 56.1(2) . . . . ?
O1 La1 N1 C5 -77.72(17) . . . . ?
O2 La1 N1 C5 57.28(18) . . . . ?
O4 La1 N1 C5 -160.78(18) . . . . ?
O3 La1 N1 C5 123.38(18) . . . . ?
N5 La1 N1 C5 -27.4(2) . . . . ?
N4 La1 N1 C5 143.15(16) . . . . ?
N2 La1 N1 C5 4.23(16) . . . . ?
N3 La1 N1 C5 -126.12(17) . . . . ?
O1 La1 N2 C10 -100.05(17) . . . . ?
O2 La1 N2 C10 58.29(17) . . . . ?
O4 La1 N2 C10 -156.58(15) . . . . ?
O3 La1 N2 C10 127.28(17) . . . . ?
N5 La1 N2 C10 -20.42(17) . . . . ?
N4 La1 N2 C10 52.5(2) . . . . ?
N1 La1 N2 C10 -176.58(19) . . . . ?
N3 La1 N2 C10 -53.4(2) . . . . ?
O1 La1 N2 C6 65.67(16) . . . . ?
O2 La1 N2 C6 -135.99(17) . . . . ?
O4 La1 N2 C6 9.14(19) . . . . ?
O3 La1 N2 C6 -67.00(16) . . . . ?
N5 La1 N2 C6 145.30(17) . . . . ?
N4 La1 N2 C6 -141.82(15) . . . . ?
N1 La1 N2 C6 -10.86(15) . . . . ?
N3 La1 N2 C6 112.34(16) . . . . ?
O1 La1 N3 C11 3.31(18) . . . . ?
O2 La1 N3 C11 -134.30(18) . . . . ?
O4 La1 N3 C11 86.50(19) . . . . ?
O3 La1 N3 C11 137.01(18) . . . . ?
N5 La1 N3 C11 -77.19(19) . . . . ?
N4 La1 N3 C11 178.4(2) . . . . ?
N1 La1 N3 C11 49.4(2) . . . . ?
N2 La1 N3 C11 -42.2(2) . . . . ?
O1 La1 N3 C15 -164.54(17) . . . . ?
O2 La1 N3 C15 57.86(17) . . . . ?
O4 La1 N3 C15 -81.35(16) . . . . ?
O3 La1 N3 C15 -30.84(18) . . . . ?
N5 La1 N3 C15 114.97(17) . . . . ?
N4 La1 N3 C15 10.53(15) . . . . ?
N1 La1 N3 C15 -118.40(16) . . . . ?
N2 La1 N3 C15 149.91(14) . . . . ?
O1 La1 N4 C20 -177.03(18) . . . . ?
O2 La1 N4 C20 37.45(19) . . . . ?
O4 La1 N4 C20 -115.7(2) . . . . ?
O3 La1 N4 C20 -41.48(19) . . . . ?
N5 La1 N4 C20 112.0(2) . . . . ?
N1 La1 N4 C20 -60.9(2) . . . . ?
N2 La1 N4 C20 43.1(2) . . . . ?
N3 La1 N4 C20 175.9(2) . . . . ?
O1 La1 N4 C16 0.1(2) . . . . ?
O2 La1 N4 C16 -145.38(18) . . . . ?
O4 La1 N4 C16 61.48(17) . . . . ?
O3 La1 N4 C16 135.69(18) . . . . ?
N5 La1 N4 C16 -70.81(18) . . . . ?
N1 La1 N4 C16 116.32(17) . . . . ?
N2 La1 N4 C16 -139.72(16) . . . . ?
N3 La1 N4 C16 -6.88(16) . . . . ?
O1 La1 N5 C21 60.0(8) . . . . ?
O2 La1 N5 C21 -87.4(8) . . . . ?
O4 La1 N5 C21 121.6(8) . . . . ?
O3 La1 N5 C21 -107.8(8) . . . . ?
N4 La1 N5 C21 -161.8(8) . . . . ?
N1 La1 N5 C21 11.9(9) . . . . ?
N2 La1 N5 C21 -15.6(8) . . . . ?
N3 La1 N5 C21 141.7(8) . . . . ?
C5 N1 C1 C2 -1.2(4) . . . . ?
La1 N1 C1 C2 176.6(2) . . . . ?
N1 C1 C2 C3 0.8(5) . . . . ?
C1 C2 C3 C4 -0.4(5) . . . . ?
C2 C3 C4 C5 0.5(5) . . . . ?
C1 N1 C5 C4 1.3(4) . . . . ?
La1 N1 C5 C4 -176.52(18) . . . . ?
C1 N1 C5 C6 179.4(2) . . . . ?
La1 N1 C5 C6 1.6(3) . . . . ?
C3 C4 C5 N1 -0.9(4) . . . . ?
C3 C4 C5 C6 -179.0(3) . . . . ?
C10 N2 C6 C7 1.6(3) . . . . ?
La1 N2 C6 C7 -164.31(17) . . . . ?
C10 N2 C6 C5 -177.71(19) . . . . ?
La1 N2 C6 C5 16.4(2) . . . . ?
N1 C5 C6 N2 -11.7(3) . . . . ?
C4 C5 C6 N2 166.5(2) . . . . ?
N1 C5 C6 C7 169.0(2) . . . . ?
C4 C5 C6 C7 -12.8(3) . . . . ?
N2 C6 C7 C8 0.0(4) . . . . ?
C5 C6 C7 C8 179.3(2) . . . . ?
C6 C7 C8 C9 -1.5(4) . . . . ?
C7 C8 C9 C10 1.2(4) . . . . ?
C6 N2 C10 C9 -1.9(3) . . . . ?
La1 N2 C10 C9 164.46(19) . . . . ?
C8 C9 C10 N2 0.5(4) . . . . ?
C15 N3 C11 C12 1.5(4) . . . . ?
La1 N3 C11 C12 -166.8(2) . . . . ?
N3 C11 C12 C13 0.1(5) . . . . ?
C11 C12 C13 C14 -1.1(5) . . . . ?
C12 C13 C14 C15 0.6(4) . . . . ?
C11 N3 C15 C14 -2.1(3) . . . . ?
La1 N3 C15 C14 166.01(17) . . . . ?
C11 N3 C15 C16 178.4(2) . . . . ?
La1 N3 C15 C16 -13.5(2) . . . . ?
C13 C14 C15 N3 1.1(4) . . . . ?
C13 C14 C15 C16 -179.4(2) . . . . ?
C20 N4 C16 C17 -0.4(3) . . . . ?
La1 N4 C16 C17 -177.53(17) . . . . ?
C20 N4 C16 C15 -179.4(2) . . . . ?
La1 N4 C16 C15 3.4(3) . . . . ?
N3 C15 C16 N4 6.7(3) . . . . ?
C14 C15 C16 N4 -172.8(2) . . . . ?
N3 C15 C16 C17 -172.3(2) . . . . ?
C14 C15 C16 C17 8.2(3) . . . . ?
N4 C16 C17 C18 1.4(4) . . . . ?
C15 C16 C17 C18 -179.6(2) . . . . ?
C16 C17 C18 C19 -1.2(4) . . . . ?
C17 C18 C19 C20 -0.1(5) . . . . ?
C16 N4 C20 C19 -0.9(4) . . . . ?
La1 N4 C20 C19 176.4(2) . . . . ?
C18 C19 C20 N4 1.2(5) . . . . ?
La1 N5 C21 Fe1 47(3) . . . . ?
C23 Fe1 C21 N5 -159(2) 2_766 . . . ?
C23 Fe1 C21 N5 21(2) . . . . ?
C21 Fe1 C21 N5 -172(100) 2_766 . . . ?
C22 Fe1 C21 N5 -70(2) . . . . ?
C22 Fe1 C21 N5 110(2) 2_766 . . . ?
C23 Fe1 C22 N6 -6(12) 2_766 . . . ?
C23 Fe1 C22 N6 174(100) . . . . ?
C21 Fe1 C22 N6 -99(12) . . . . ?
C21 Fe1 C22 N6 81(12) 2_766 . . . ?
C22 Fe1 C22 N6 -17(100) 2_766 . . . ?
C23 Fe1 C23 N7 -111(100) 2_766 . . . ?
C21 Fe1 C23 N7 25(4) . . . . ?
C21 Fe1 C23 N7 -155(4) 2_766 . . . ?
C22 Fe1 C23 N7 115(4) . . . . ?
C22 Fe1 C23 N7 -65(4) 2_766 . . . ?
C24 Fe2 C24 N8 -44(100) 2_575 . . . ?
C25 Fe2 C24 N8 -24(3) 2_575 . . . ?
C25 Fe2 C24 N8 156(3) . . . . ?
C26 Fe2 C24 N8 -113(3) 2_575 . . . ?
C26 Fe2 C24 N8 67(3) . . . . ?
C24 Fe2 C25 N9 -150(9) . . . . ?
C24 Fe2 C25 N9 30(9) 2_575 . . . ?
C25 Fe2 C25 N9 -137(100) 2_575 . . . ?
C26 Fe2 C25 N9 119(9) 2_575 . . . ?
C26 Fe2 C25 N9 -61(9) . . . . ?
C24 Fe2 C26 N10 72(7) . . . . ?
C24 Fe2 C26 N10 -108(7) 2_575 . . . ?
C25 Fe2 C26 N10 160(7) 2_575 . . . ?
C25 Fe2 C26 N10 -20(7) . . . . ?
C26 Fe2 C26 N10 101(100) 2_575 . . . ?
